data_4067087
loop_
_publ_author_name
'Sie, Ming-Han'
'Hsieh, Yuan-Hsin'
'Tsai, Yi-Hua'
'Wu, Jia-Rong'
'Chen, Shih-Jung'
'Kumar, P. Vijaya'
'Lii, Jenn-Huei'
'Lee, Hon Man'

_publ_section_title
;
 A Heteroleptic Palladium(II) Complex Containing a Bidentate Carbene/Amido
 Ligand and 3-(Trifluoromethyl)-5-(2-pyridyl)pyrazolate: Fast Catalyst
 Activation in the Heck Coupling Reaction
;
_journal_issue 23
_journal_name_full Organometallics
_journal_page_first 6473
_journal_paper_doi 10.1021/om100819q
_journal_volume 29
_journal_year 2010
_chemical_formula_moiety '4(C31 H23 F3 N6 O Pd), C H2 Cl2'
_chemical_formula_sum 'C125 H94 Cl2 F12 N24 O4 Pd4'
_chemical_formula_weight 2720.74
_space_group_IT_number 2
_symmetry_cell_setting triclinic
_symmetry_Int_Tables_number 2
_symmetry_space_group_name_Hall '-P 1'
_symmetry_space_group_name_H-M 'P -1'
_atom_sites_solution_hydrogens geom
_atom_sites_solution_primary direct
_atom_sites_solution_secondary difmap
_audit_creation_method SHELXL-97
_cell_angle_alpha 99.602(4)
_cell_angle_beta 95.938(4)
_cell_angle_gamma 111.943(4)
_cell_formula_units_Z 1
_cell_length_a 12.526(2)
_cell_length_b 12.809(2)
_cell_length_c 19.525(4)
_cell_measurement_reflns_used 6255
_cell_measurement_temperature 150(2)
_cell_measurement_theta_max 24.2
_cell_measurement_theta_min 2.3
_cell_volume 2817.6(9)
_computing_cell_refinement 'SAINT (Bruker, 2007)'
_computing_data_collection 'APEX2 (Bruker, 2007)'
_computing_data_reduction 'SAINT (Bruker, 2007)'
_computing_molecular_graphics 'SHELXTL (Sheldrick, 2008)'
_computing_publication_material 'DIAMOND (Brandenburg, 1999)'
_computing_structure_refinement 'SHELXTL (Sheldrick, 2008)'
_computing_structure_solution 'SHELXTL (Sheldrick, 2008)'
_diffrn_ambient_temperature 150(2)
_diffrn_measured_fraction_theta_full 0.972
_diffrn_measured_fraction_theta_max 0.972
_diffrn_measurement_device_type 'Bruker SMART APEXII'
_diffrn_measurement_method \w
_diffrn_radiation_monochromator graphite
_diffrn_radiation_probe x-ray
_diffrn_radiation_type MoK\a
_diffrn_radiation_wavelength 0.71073
_diffrn_reflns_av_R_equivalents 0.0442
_diffrn_reflns_av_sigmaI/netI 0.0639
_diffrn_reflns_limit_h_max 15
_diffrn_reflns_limit_h_min -15
_diffrn_reflns_limit_k_max 14
_diffrn_reflns_limit_k_min -15
_diffrn_reflns_limit_l_max 24
_diffrn_reflns_limit_l_min -24
_diffrn_reflns_number 29425
_diffrn_reflns_theta_full 26.00
_diffrn_reflns_theta_max 26.00
_diffrn_reflns_theta_min 1.08
_diffrn_source 'fine-focus sealed tube'
_diffrn_standards_decay_% 0
_diffrn_standards_interval_count 0
_diffrn_standards_interval_time 0
_diffrn_standards_number 0
_exptl_absorpt_coefficient_mu 0.763
_exptl_absorpt_correction_T_max 0.9140
_exptl_absorpt_correction_T_min 0.8748
_exptl_absorpt_correction_type multi-scan
_exptl_absorpt_process_details 'SADABS (Sheldrick, 1996)'
_exptl_crystal_colour yellow
_exptl_crystal_density_diffrn 1.603
_exptl_crystal_density_method 'not measured'
_exptl_crystal_description plate
_exptl_crystal_F_000 1370
_exptl_crystal_size_max 0.18
_exptl_crystal_size_mid 0.15
_exptl_crystal_size_min 0.12
_refine_diff_density_max 3.009
_refine_diff_density_min -1.779
_refine_diff_density_rms 0.131
_refine_ls_extinction_method none
_refine_ls_goodness_of_fit_ref 1.067
_refine_ls_hydrogen_treatment constr
_refine_ls_matrix_type full
_refine_ls_number_parameters 781
_refine_ls_number_reflns 10762
_refine_ls_number_restraints 0
_refine_ls_restrained_S_all 1.067
_refine_ls_R_factor_all 0.0792
_refine_ls_R_factor_gt 0.0544
_refine_ls_shift/su_max 0.000
_refine_ls_shift/su_mean 0.000
_refine_ls_structure_factor_coef Fsqd
_refine_ls_weighting_details 'calc w=1/[\s^2^(Fo^2^)+(0.0635P)^2^+12.7027P] where P=(Fo^2^+2Fc^2^)/3'
_refine_ls_weighting_scheme calc
_refine_ls_wR_factor_gt 0.1386
_refine_ls_wR_factor_ref 0.1568
_reflns_number_gt 7946
_reflns_number_total 10762
_reflns_threshold_expression I>2\s
_cod_data_source_file om100819q_si_002.cif
_cod_data_source_block 3c
_cod_database_code 4067087

loop_
_symmetry_equiv_pos_as_xyz
'x, y, z'
'-x, -y, -z'

loop_
_atom_site_label
_atom_site_type_symbol
_atom_site_fract_x
_atom_site_fract_y
_atom_site_fract_z
_atom_site_U_iso_or_equiv
_atom_site_adp_type
_atom_site_occupancy
_atom_site_symmetry_multiplicity
_atom_site_calc_flag
_atom_site_refinement_flags
_atom_site_disorder_assembly
_atom_site_disorder_group
C1 C 0.1981(5) 0.5860(5) 0.2952(3) 0.0252(12) Uani 1 1 d . . .
C2 C 0.3092(5) 0.6419(5) 0.4039(3) 0.0325(14) Uani 1 1 d . . .
H2 H 0.3678 0.6500 0.4418 0.039 Uiso 1 1 calc R . .
C3 C 0.2336(5) 0.6930(5) 0.4054(3) 0.0318(13) Uani 1 1 d . . .
H3 H 0.2273 0.7430 0.4451 0.038 Uiso 1 1 calc R . .
C4 C 0.0685(5) 0.6926(5) 0.3184(3) 0.0276(13) Uani 1 1 d . . .
H4A H -0.0008 0.6219 0.2944 0.033 Uiso 1 1 calc R . .
H4B H 0.0488 0.7268 0.3621 0.033 Uiso 1 1 calc R . .
C5 C 0.0923(5) 0.7769(5) 0.2710(3) 0.0258(12) Uani 1 1 d . . .
C6 C 0.2032(5) 0.8405(5) 0.2621(3) 0.0336(14) Uani 1 1 d . . .
H6 H 0.2676 0.8296 0.2851 0.040 Uiso 1 1 calc R . .
C7 C 0.2233(6) 0.9225(6) 0.2190(4) 0.0395(15) Uani 1 1 d . . .
H7 H 0.3009 0.9664 0.2137 0.047 Uiso 1 1 calc R . .
C8 C 0.1311(6) 0.9384(6) 0.1851(4) 0.0385(15) Uani 1 1 d . . .
H8 H 0.1452 0.9938 0.1566 0.046 Uiso 1 1 calc R . .
C9 C 0.0143(6) 0.8725(5) 0.1922(3) 0.0325(14) Uani 1 1 d . . .
C10 C -0.0063(5) 0.7907(5) 0.2355(3) 0.0269(12) Uani 1 1 d . . .
C11 C -0.1236(5) 0.7261(5) 0.2410(3) 0.0317(13) Uani 1 1 d . . .
H11 H -0.1388 0.6713 0.2698 0.038 Uiso 1 1 calc R . .
C12 C -0.2159(5) 0.7408(5) 0.2057(3) 0.0332(14) Uani 1 1 d . . .
H12 H -0.2938 0.6964 0.2101 0.040 Uiso 1 1 calc R . .
C13 C -0.1940(6) 0.8223(6) 0.1630(4) 0.0452(17) Uani 1 1 d . . .
H13 H -0.2574 0.8330 0.1385 0.054 Uiso 1 1 calc R . .
C14 C -0.0826(6) 0.8857(6) 0.1567(3) 0.0396(15) Uani 1 1 d . . .
H14 H -0.0693 0.9403 0.1277 0.048 Uiso 1 1 calc R . .
C15 C 0.3510(5) 0.5108(5) 0.3064(3) 0.0272(12) Uani 1 1 d . . .
H15A H 0.2975 0.4294 0.2857 0.033 Uiso 1 1 calc R . .
H15B H 0.4106 0.5117 0.3443 0.033 Uiso 1 1 calc R . .
C16 C 0.4110(5) 0.5666(5) 0.2492(3) 0.0272(12) Uani 1 1 d . . .
C17 C 0.3875(5) 0.6349(5) 0.1454(3) 0.0289(13) Uani 1 1 d . . .
C18 C 0.4692(5) 0.6082(6) 0.1102(3) 0.0362(15) Uani 1 1 d . . .
H18 H 0.4992 0.5557 0.1247 0.043 Uiso 1 1 calc R . .
C19 C 0.5066(6) 0.6575(6) 0.0545(4) 0.0443(17) Uani 1 1 d . . .
H19 H 0.5602 0.6370 0.0301 0.053 Uiso 1 1 calc R . .
C20 C 0.4665(6) 0.7359(7) 0.0344(4) 0.0469(18) Uani 1 1 d . . .
H20 H 0.4926 0.7697 -0.0038 0.056 Uiso 1 1 calc R . .
C21 C 0.3872(6) 0.7660(6) 0.0699(3) 0.0392(15) Uani 1 1 d . . .
H21 H 0.3599 0.8206 0.0560 0.047 Uiso 1 1 calc R . .
C22 C 0.3486(5) 0.7161(5) 0.1253(3) 0.0320(13) Uani 1 1 d . . .
H22 H 0.2954 0.7373 0.1498 0.038 Uiso 1 1 calc R . .
C23 C 0.1783(6) 0.4346(5) 0.0338(3) 0.0324(14) Uani 1 1 d . . .
H23 H 0.2606 0.4632 0.0489 0.039 Uiso 1 1 calc R . .
C24 C 0.1321(7) 0.3884(6) -0.0373(3) 0.0410(17) Uani 1 1 d . . .
H24 H 0.1824 0.3858 -0.0701 0.049 Uiso 1 1 calc R . .
C25 C 0.0121(7) 0.3459(5) -0.0605(3) 0.0391(16) Uani 1 1 d . . .
H25 H -0.0207 0.3163 -0.1093 0.047 Uiso 1 1 calc R . .
C26 C -0.0576(6) 0.3477(6) -0.0115(3) 0.0369(15) Uani 1 1 d . . .
H26 H -0.1402 0.3166 -0.0257 0.044 Uiso 1 1 calc R . .
C27 C -0.0069(5) 0.3955(5) 0.0600(3) 0.0259(12) Uani 1 1 d . . .
C28 C -0.0757(5) 0.4013(5) 0.1153(3) 0.0254(12) Uani 1 1 d . . .
C29 C -0.1946(5) 0.3653(5) 0.1156(3) 0.0328(13) Uani 1 1 d . . .
H29 H -0.2579 0.3285 0.0768 0.039 Uiso 1 1 calc R . .
C30 C -0.1982(5) 0.3964(6) 0.1867(3) 0.0309(13) Uani 1 1 d . . .
C31 C -0.3025(6) 0.3852(7) 0.2193(4) 0.0432(17) Uani 1 1 d . . .
C32 C 1.0727(5) 0.2796(5) 0.3484(3) 0.0228(11) Uani 1 1 d . . .
C33 C 1.2277(5) 0.3448(6) 0.4368(3) 0.0326(13) Uani 1 1 d . . .
H33 H 1.2979 0.3524 0.4649 0.039 Uiso 1 1 calc R . .
C34 C 1.1659(5) 0.4095(6) 0.4503(3) 0.0316(13) Uani 1 1 d . . .
H34 H 1.1841 0.4717 0.4898 0.038 Uiso 1 1 calc R . .
C35 C 1.2104(5) 0.1762(5) 0.3412(3) 0.0307(13) Uani 1 1 d . . .
H35A H 1.2789 0.2136 0.3195 0.037 Uiso 1 1 calc R . .
H35B H 1.1474 0.1181 0.3033 0.037 Uiso 1 1 calc R . .
C36 C 1.3597(6) 0.1489(6) 0.4234(3) 0.0380(15) Uani 1 1 d . . .
H36 H 1.4179 0.2077 0.4078 0.046 Uiso 1 1 calc R . .
C37 C 1.3941(6) 0.0969(7) 0.4746(4) 0.0471(18) Uani 1 1 d . . .
H37 H 1.4748 0.1201 0.4930 0.057 Uiso 1 1 calc R . .
C38 C 1.3113(6) 0.0130(6) 0.4977(3) 0.0413(16) Uani 1 1 d . . .
H38 H 1.3352 -0.0196 0.5335 0.050 Uiso 1 1 calc R . .
C39 C 1.1907(6) -0.0267(6) 0.4698(3) 0.0359(15) Uani 1 1 d . . .
C40 C 1.1552(5) 0.0257(5) 0.4173(3) 0.0306(13) Uani 1 1 d . . .
C41 C 1.2437(5) 0.1167(6) 0.3953(3) 0.0334(14) Uani 1 1 d . . .
C42 C 1.0354(5) -0.0135(5) 0.3897(3) 0.0312(13) Uani 1 1 d . . .
H42 H 1.0108 0.0210 0.3552 0.037 Uiso 1 1 calc R . .
C43 C 1.1035(6) -0.1133(6) 0.4922(3) 0.0382(15) Uani 1 1 d . . .
H43 H 1.1260 -0.1467 0.5281 0.046 Uiso 1 1 calc R . .
C44 C 0.9883(6) -0.1508(6) 0.4645(3) 0.0422(17) Uani 1 1 d . . .
H44 H 0.9316 -0.2103 0.4805 0.051 Uiso 1 1 calc R . .
C45 C 0.9530(6) -0.1012(6) 0.4120(3) 0.0393(15) Uani 1 1 d . . .
H45 H 0.8726 -0.1281 0.3919 0.047 Uiso 1 1 calc R . .
C46 C 0.9746(5) 0.4059(5) 0.3892(3) 0.0268(12) Uani 1 1 d . . .
H46A H 0.9725 0.4361 0.3458 0.032 Uiso 1 1 calc R . .
H46B H 0.9872 0.4690 0.4301 0.032 Uiso 1 1 calc R . .
C47 C 0.8577(5) 0.3057(5) 0.3856(3) 0.0276(12) Uani 1 1 d . . .
C48 C 0.7333(5) 0.1082(5) 0.3307(3) 0.0245(12) Uani 1 1 d . . .
C49 C 0.7404(5) 0.0016(6) 0.3121(3) 0.0307(13) Uani 1 1 d . . .
H49 H 0.8138 -0.0010 0.3062 0.037 Uiso 1 1 calc R . .
C50 C 0.6422(5) -0.1015(6) 0.3021(3) 0.0339(14) Uani 1 1 d . . .
H50 H 0.6484 -0.1735 0.2890 0.041 Uiso 1 1 calc R . .
C51 C 0.5353(5) -0.0978(6) 0.3116(3) 0.0364(15) Uani 1 1 d . . .
H51 H 0.4679 -0.1675 0.3052 0.044 Uiso 1 1 calc R . .
C52 C 0.5273(5) 0.0067(6) 0.3302(3) 0.0361(15) Uani 1 1 d . . .
H52 H 0.4539 0.0088 0.3367 0.043 Uiso 1 1 calc R . .
C53 C 0.6248(5) 0.1098(6) 0.3396(3) 0.0324(14) Uani 1 1 d . . .
H53 H 0.6175 0.1814 0.3522 0.039 Uiso 1 1 calc R . .
C54 C 0.7036(5) 0.0938(5) 0.1632(3) 0.0330(14) Uani 1 1 d . . .
H54 H 0.6702 0.1033 0.2041 0.040 Uiso 1 1 calc R . .
C55 C 0.6294(6) 0.0435(6) 0.0981(3) 0.0371(15) Uani 1 1 d . . .
H55 H 0.5471 0.0188 0.0947 0.045 Uiso 1 1 calc R . .
C56 C 0.6779(6) 0.0298(6) 0.0383(3) 0.0393(15) Uani 1 1 d . . .
H56 H 0.6290 -0.0067 -0.0066 0.047 Uiso 1 1 calc R . .
C57 C 0.7978(6) 0.0697(5) 0.0448(3) 0.0344(14) Uani 1 1 d . . .
H57 H 0.8323 0.0629 0.0041 0.041 Uiso 1 1 calc R . .
C58 C 0.8683(5) 0.1202(5) 0.1116(3) 0.0279(12) Uani 1 1 d . . .
C59 C 0.9929(5) 0.1603(5) 0.1246(3) 0.0265(12) Uani 1 1 d . . .
C60 C 1.0772(6) 0.1667(5) 0.0821(3) 0.0313(14) Uani 1 1 d . . .
H60 H 1.0659 0.1428 0.0322 0.038 Uiso 1 1 calc R . .
C61 C 1.1825(5) 0.2169(5) 0.1308(3) 0.0293(13) Uani 1 1 d . . .
C62 C 1.3030(6) 0.2401(6) 0.1169(4) 0.0408(16) Uani 1 1 d . . .
F1 F -0.2820(6) 0.3972(10) 0.2867(3) 0.166(5) Uani 1 1 d . . .
F2 F -0.3489(4) 0.4550(5) 0.2064(3) 0.0795(17) Uani 1 1 d . . .
F3 F -0.3867(5) 0.2836(5) 0.1976(5) 0.136(4) Uani 1 1 d . . .
F4 F 1.3354(4) 0.1542(4) 0.1225(3) 0.0646(13) Uani 1 1 d . . .
F5 F 1.3822(4) 0.3326(4) 0.1566(4) 0.106(3) Uani 1 1 d . . .
F6 F 1.3083(5) 0.2477(7) 0.0500(3) 0.110(3) Uani 1 1 d . . .
N3 N 0.3382(4) 0.5769(4) 0.1980(2) 0.0291(11) Uani 1 1 d . . .
N2 N 0.2853(4) 0.5747(4) 0.3358(2) 0.0251(10) Uani 1 1 d . . .
N1 N 0.1659(4) 0.6594(4) 0.3382(2) 0.0268(10) Uani 1 1 d . . .
N6 N -0.0907(4) 0.4483(4) 0.2272(2) 0.0282(11) Uani 1 1 d . . .
N5 N -0.0154(4) 0.4502(4) 0.1819(2) 0.0243(10) Uani 1 1 d . . .
N4 N 0.1098(4) 0.4404(4) 0.0825(2) 0.0274(11) Uani 1 1 d . . .
N9 N 0.8364(4) 0.2101(4) 0.3362(2) 0.0267(10) Uani 1 1 d . . .
N8 N 1.0715(4) 0.3686(4) 0.3961(2) 0.0257(10) Uani 1 1 d . . .
N7 N 1.1695(4) 0.2647(4) 0.3739(2) 0.0283(11) Uani 1 1 d . . .
N12 N 1.1658(4) 0.2389(4) 0.1980(2) 0.0292(11) Uani 1 1 d . . .
N11 N 1.0491(4) 0.2036(4) 0.1930(2) 0.0265(10) Uani 1 1 d . . .
N10 N 0.8199(4) 0.1297(4) 0.1708(2) 0.0243(10) Uani 1 1 d . . .
O1 O 0.5180(4) 0.5982(4) 0.2549(2) 0.0400(11) Uani 1 1 d . . .
O2 O 0.7946(4) 0.3207(4) 0.4283(2) 0.0381(10) Uani 1 1 d . . .
Pd1 Pd 0.15987(4) 0.51630(4) 0.19279(2) 0.02234(12) Uani 1 1 d . . .
Pd2 Pd 0.94693(4) 0.20499(4) 0.26567(2) 0.02235(12) Uani 1 1 d . . .
C64 C 0.3458(9) 0.4392(6) 0.6240(5) 0.089(8) Uani 0.50 1 d PG A 1
H64A H 0.3788 0.4617 0.6751 0.107 Uiso 0.50 1 calc PR A 1
H64B H 0.2619 0.4254 0.6185 0.107 Uiso 0.50 1 calc PR A 1
Cl1 Cl 0.3594(4) 0.3153(4) 0.5875(3) 0.096(2) Uani 0.50 1 d PG A 1
Cl2 Cl 0.4181(4) 0.5513(4) 0.5841(2) 0.100(2) Uani 0.50 1 d PG A 1

loop_
_atom_site_aniso_label
_atom_site_aniso_U_11
_atom_site_aniso_U_22
_atom_site_aniso_U_33
_atom_site_aniso_U_23
_atom_site_aniso_U_13
_atom_site_aniso_U_12
C1 0.025(3) 0.031(3) 0.021(3) 0.006(2) 0.007(2) 0.013(3)
C2 0.036(3) 0.033(4) 0.024(3) 0.004(3) -0.001(2) 0.012(3)
C3 0.043(3) 0.032(4) 0.018(3) 0.003(2) 0.003(2) 0.014(3)
C4 0.032(3) 0.032(3) 0.026(3) 0.006(2) 0.010(2) 0.020(3)
C5 0.032(3) 0.022(3) 0.024(3) 0.001(2) 0.007(2) 0.013(3)
C6 0.035(3) 0.027(3) 0.040(3) 0.004(3) 0.009(3) 0.015(3)
C7 0.040(4) 0.029(4) 0.048(4) 0.013(3) 0.015(3) 0.009(3)
C8 0.048(4) 0.024(3) 0.043(4) 0.008(3) 0.014(3) 0.012(3)
C9 0.046(4) 0.023(3) 0.034(3) 0.008(3) 0.011(3) 0.018(3)
C10 0.037(3) 0.023(3) 0.023(3) 0.002(2) 0.007(2) 0.015(3)
C11 0.036(3) 0.031(4) 0.030(3) 0.006(3) 0.012(3) 0.014(3)
C12 0.032(3) 0.028(3) 0.042(3) 0.007(3) 0.010(3) 0.014(3)
C13 0.049(4) 0.049(5) 0.047(4) 0.004(3) 0.003(3) 0.034(4)
C14 0.059(4) 0.026(4) 0.041(4) 0.009(3) 0.007(3) 0.026(3)
C15 0.029(3) 0.026(3) 0.033(3) 0.012(3) 0.010(2) 0.014(3)
C16 0.029(3) 0.029(3) 0.032(3) 0.015(3) 0.013(2) 0.015(3)
C17 0.030(3) 0.025(3) 0.027(3) 0.007(2) 0.010(2) 0.005(3)
C18 0.032(3) 0.037(4) 0.038(3) 0.012(3) 0.017(3) 0.008(3)
C19 0.038(4) 0.046(4) 0.044(4) 0.014(3) 0.019(3) 0.006(3)
C20 0.035(4) 0.057(5) 0.038(4) 0.019(3) 0.015(3) 0.001(3)
C21 0.040(4) 0.031(4) 0.041(4) 0.020(3) 0.005(3) 0.004(3)
C22 0.034(3) 0.032(4) 0.030(3) 0.013(3) 0.011(3) 0.009(3)
C23 0.044(4) 0.024(3) 0.033(3) 0.010(3) 0.017(3) 0.013(3)
C24 0.068(5) 0.030(4) 0.029(3) 0.009(3) 0.026(3) 0.019(3)
C25 0.074(5) 0.023(3) 0.021(3) 0.004(2) 0.007(3) 0.022(3)
C26 0.051(4) 0.028(4) 0.027(3) 0.006(3) 0.002(3) 0.011(3)
C27 0.039(3) 0.016(3) 0.023(3) 0.008(2) 0.006(2) 0.009(3)
C28 0.029(3) 0.021(3) 0.025(3) 0.010(2) 0.005(2) 0.007(2)
C29 0.033(3) 0.029(4) 0.032(3) 0.012(3) 0.000(3) 0.008(3)
C30 0.027(3) 0.035(4) 0.035(3) 0.014(3) 0.007(2) 0.014(3)
C31 0.028(3) 0.053(5) 0.051(4) 0.018(4) 0.010(3) 0.015(3)
C32 0.025(3) 0.017(3) 0.026(3) 0.010(2) 0.010(2) 0.005(2)
C33 0.030(3) 0.035(4) 0.030(3) 0.010(3) -0.001(2) 0.010(3)
C34 0.039(3) 0.032(4) 0.020(3) 0.004(2) 0.002(2) 0.011(3)
C35 0.039(3) 0.028(3) 0.031(3) 0.009(3) 0.013(3) 0.017(3)
C36 0.041(4) 0.032(4) 0.046(4) 0.010(3) 0.008(3) 0.018(3)
C37 0.041(4) 0.050(5) 0.052(4) 0.006(4) -0.001(3) 0.025(4)
C38 0.061(4) 0.039(4) 0.033(3) 0.006(3) 0.002(3) 0.033(4)
C39 0.057(4) 0.035(4) 0.025(3) 0.004(3) 0.007(3) 0.030(3)
C40 0.040(3) 0.030(3) 0.026(3) 0.001(2) 0.008(3) 0.019(3)
C41 0.040(3) 0.035(4) 0.030(3) 0.005(3) 0.008(3) 0.021(3)
C42 0.040(3) 0.029(3) 0.026(3) 0.005(3) 0.010(3) 0.015(3)
C43 0.065(5) 0.030(4) 0.026(3) 0.009(3) 0.017(3) 0.023(3)
C44 0.056(4) 0.036(4) 0.037(3) 0.004(3) 0.024(3) 0.018(3)
C45 0.044(4) 0.036(4) 0.040(4) 0.004(3) 0.016(3) 0.017(3)
C46 0.032(3) 0.027(3) 0.022(3) 0.004(2) 0.008(2) 0.012(3)
C47 0.033(3) 0.030(3) 0.023(3) 0.009(2) 0.011(2) 0.012(3)
C48 0.025(3) 0.025(3) 0.022(3) 0.010(2) 0.007(2) 0.007(2)
C49 0.028(3) 0.040(4) 0.026(3) 0.007(3) 0.010(2) 0.014(3)
C50 0.033(3) 0.031(4) 0.040(3) 0.011(3) 0.011(3) 0.013(3)
C51 0.029(3) 0.034(4) 0.040(3) 0.008(3) 0.010(3) 0.005(3)
C52 0.029(3) 0.040(4) 0.041(3) 0.009(3) 0.014(3) 0.014(3)
C53 0.033(3) 0.035(4) 0.033(3) 0.008(3) 0.011(3) 0.016(3)
C54 0.033(3) 0.031(4) 0.035(3) 0.012(3) 0.006(3) 0.010(3)
C55 0.033(3) 0.035(4) 0.035(3) 0.007(3) -0.004(3) 0.008(3)
C56 0.047(4) 0.034(4) 0.029(3) 0.006(3) -0.005(3) 0.010(3)
C57 0.050(4) 0.030(4) 0.022(3) 0.005(3) 0.003(3) 0.015(3)
C58 0.038(3) 0.026(3) 0.023(3) 0.010(2) 0.009(2) 0.013(3)
C59 0.035(3) 0.025(3) 0.019(3) 0.007(2) 0.006(2) 0.011(3)
C60 0.052(4) 0.026(3) 0.023(3) 0.011(2) 0.017(3) 0.018(3)
C61 0.038(3) 0.026(3) 0.032(3) 0.014(3) 0.022(3) 0.015(3)
C62 0.048(4) 0.035(4) 0.050(4) 0.017(3) 0.032(3) 0.020(3)
F1 0.079(4) 0.403(15) 0.071(4) 0.096(6) 0.053(3) 0.126(7)
F2 0.070(3) 0.074(4) 0.140(5) 0.059(4) 0.063(3) 0.053(3)
F3 0.063(4) 0.052(4) 0.299(11) 0.030(5) 0.102(5) 0.017(3)
F4 0.054(3) 0.050(3) 0.114(4) 0.037(3) 0.044(3) 0.033(2)
F5 0.041(3) 0.049(3) 0.192(7) -0.036(4) 0.052(3) -0.003(2)
F6 0.096(4) 0.207(8) 0.101(4) 0.105(5) 0.082(4) 0.095(5)
N3 0.031(3) 0.031(3) 0.029(2) 0.012(2) 0.013(2) 0.012(2)
N2 0.028(2) 0.023(3) 0.025(2) 0.007(2) 0.0088(19) 0.010(2)
N1 0.029(2) 0.031(3) 0.021(2) 0.002(2) 0.0059(19) 0.013(2)
N6 0.027(2) 0.034(3) 0.028(2) 0.014(2) 0.010(2) 0.013(2)
N5 0.027(2) 0.026(3) 0.019(2) 0.0059(19) 0.0059(18) 0.008(2)
N4 0.038(3) 0.028(3) 0.021(2) 0.005(2) 0.011(2) 0.016(2)
N9 0.030(2) 0.028(3) 0.025(2) 0.007(2) 0.011(2) 0.012(2)
N8 0.026(2) 0.029(3) 0.021(2) 0.007(2) 0.0056(19) 0.009(2)
N7 0.032(3) 0.028(3) 0.028(2) 0.009(2) 0.007(2) 0.013(2)
N12 0.029(3) 0.032(3) 0.030(2) 0.010(2) 0.014(2) 0.012(2)
N11 0.035(3) 0.022(3) 0.024(2) 0.007(2) 0.009(2) 0.012(2)
N10 0.029(2) 0.022(3) 0.023(2) 0.0080(19) 0.0065(19) 0.009(2)
O1 0.030(2) 0.048(3) 0.053(3) 0.024(2) 0.017(2) 0.020(2)
O2 0.040(2) 0.040(3) 0.032(2) 0.0008(19) 0.0179(19) 0.014(2)
Pd1 0.0257(2) 0.0242(3) 0.0186(2) 0.00591(17) 0.00811(16) 0.01012(19)
Pd2 0.0251(2) 0.0240(3) 0.0181(2) 0.00517(17) 0.00746(16) 0.00882(19)
C64 0.027(7) 0.22(3) 0.007(6) -0.003(9) -0.010(5) 0.047(11)
Cl1 0.057(3) 0.140(5) 0.072(3) 0.069(3) -0.011(2) 0.005(3)
Cl2 0.071(3) 0.110(4) 0.046(2) -0.008(3) 0.006(2) -0.035(3)

loop_
_atom_type_symbol
_atom_type_description
_atom_type_scat_dispersion_real
_atom_type_scat_dispersion_imag
_atom_type_scat_source
C C 0.0033 0.0016 'International Tables Vol C Tables 4.2.6.8 and 6.1.1.4'
H H 0.0000 0.0000 'International Tables Vol C Tables 4.2.6.8 and 6.1.1.4'
N N 0.0061 0.0033 'International Tables Vol C Tables 4.2.6.8 and 6.1.1.4'
O O 0.0106 0.0060 'International Tables Vol C Tables 4.2.6.8 and 6.1.1.4'
F F 0.0171 0.0103 'International Tables Vol C Tables 4.2.6.8 and 6.1.1.4'
Pd Pd -0.9988 1.0072 'International Tables Vol C Tables 4.2.6.8 and 6.1.1.4'
Cl Cl 0.1484 0.1585 'International Tables Vol C Tables 4.2.6.8 and 6.1.1.4'

loop_
_geom_angle_atom_site_label_1
_geom_angle_atom_site_label_2
_geom_angle_atom_site_label_3
_geom_angle
N1 C1 N2 105.2(4)
N1 C1 Pd1 135.0(4)
N2 C1 Pd1 119.3(4)
C3 C2 N2 106.6(5)
C3 C2 H2 126.7
N2 C2 H2 126.7
C2 C3 N1 107.4(5)
C2 C3 H3 126.3
N1 C3 H3 126.3
C5 C4 N1 114.9(5)
C5 C4 H4A 108.5
N1 C4 H4A 108.5
C5 C4 H4B 108.5
N1 C4 H4B 108.5
H4A C4 H4B 107.5
C6 C5 C10 120.2(6)
C6 C5 C4 122.2(5)
C10 C5 C4 117.6(5)
C5 C6 C7 121.0(6)
C5 C6 H6 119.5
C7 C6 H6 119.5
C8 C7 C6 120.1(6)
C8 C7 H7 120.0
C6 C7 H7 120.0
C7 C8 C9 120.5(6)
C7 C8 H8 119.7
C9 C8 H8 119.7
C8 C9 C10 119.6(6)
C8 C9 C14 121.7(6)
C10 C9 C14 118.7(6)
C9 C10 C11 118.1(5)
C9 C10 C5 118.6(5)
C11 C10 C5 123.3(5)
C12 C11 C10 121.8(6)
C12 C11 H11 119.1
C10 C11 H11 119.1
C11 C12 C13 119.4(6)
C11 C12 H12 120.3
C13 C12 H12 120.3
C14 C13 C12 120.2(6)
C14 C13 H13 119.9
C12 C13 H13 119.9
C13 C14 C9 121.8(6)
C13 C14 H14 119.1
C9 C14 H14 119.1
N2 C15 C16 109.3(5)
N2 C15 H15A 109.8
C16 C15 H15A 109.8
N2 C15 H15B 109.8
C16 C15 H15B 109.8
H15A C15 H15B 108.3
O1 C16 N3 126.9(5)
O1 C16 C15 118.7(5)
N3 C16 C15 114.3(5)
C18 C17 N3 121.9(6)
C18 C17 C22 118.8(5)
N3 C17 C22 119.2(5)
C17 C18 C19 120.6(6)
C17 C18 H18 119.7
C19 C18 H18 119.7
C18 C19 C20 120.2(6)
C18 C19 H19 119.9
C20 C19 H19 119.9
C21 C20 C19 120.2(6)
C21 C20 H20 119.9
C19 C20 H20 119.9
C22 C21 C20 119.9(6)
C22 C21 H21 120.0
C20 C21 H21 120.0
C21 C22 C17 120.2(6)
C21 C22 H22 119.9
C17 C22 H22 119.9
N4 C23 C24 122.0(6)
N4 C23 H23 119.0
C24 C23 H23 119.0
C25 C24 C23 119.9(6)
C25 C24 H24 120.0
C23 C24 H24 120.0
C24 C25 C26 118.3(6)
C24 C25 H25 120.9
C26 C25 H25 120.9
C27 C26 C25 119.8(6)
C27 C26 H26 120.1
C25 C26 H26 120.1
N4 C27 C26 122.0(5)
N4 C27 C28 115.1(5)
C26 C27 C28 122.8(6)
N5 C28 C29 109.6(5)
N5 C28 C27 116.6(5)
C29 C28 C27 133.8(5)
C28 C29 C30 102.8(5)
C28 C29 H29 128.6
C30 C29 H29 128.6
N6 C30 C29 112.5(5)
N6 C30 C31 119.6(5)
C29 C30 C31 127.7(6)
F2 C31 F1 107.7(8)
F2 C31 F3 104.6(6)
F1 C31 F3 103.6(8)
F2 C31 C30 114.3(6)
F1 C31 C30 113.0(6)
F3 C31 C30 112.8(6)
N8 C32 N7 104.8(5)
N8 C32 Pd2 119.4(4)
N7 C32 Pd2 135.7(4)
C34 C33 N7 107.0(5)
C34 C33 H33 126.5
N7 C33 H33 126.5
C33 C34 N8 106.8(5)
C33 C34 H34 126.6
N8 C34 H34 126.6
N7 C35 C41 111.2(5)
N7 C35 H35A 109.4
C41 C35 H35A 109.4
N7 C35 H35B 109.4
C41 C35 H35B 109.4
H35A C35 H35B 108.0
C41 C36 C37 121.6(7)
C41 C36 H36 119.2
C37 C36 H36 119.2
C38 C37 C36 119.7(6)
C38 C37 H37 120.1
C36 C37 H37 120.1
C37 C38 C39 121.8(6)
C37 C38 H38 119.1
C39 C38 H38 119.1
C40 C39 C38 118.7(6)
C40 C39 C43 118.2(6)
C38 C39 C43 123.1(6)
C42 C40 C39 118.7(6)
C42 C40 C41 122.6(6)
C39 C40 C41 118.7(6)
C36 C41 C40 119.5(6)
C36 C41 C35 119.9(6)
C40 C41 C35 120.6(5)
C40 C42 C45 121.0(6)
C40 C42 H42 119.5
C45 C42 H42 119.5
C44 C43 C39 122.3(6)
C44 C43 H43 118.8
C39 C43 H43 118.8
C43 C44 C45 119.7(6)
C43 C44 H44 120.2
C45 C44 H44 120.2
C42 C45 C44 120.0(6)
C42 C45 H45 120.0
C44 C45 H45 120.0
N8 C46 C47 111.0(5)
N8 C46 H46A 109.4
C47 C46 H46A 109.4
N8 C46 H46B 109.4
C47 C46 H46B 109.4
H46A C46 H46B 108.0
O2 C47 N9 127.7(6)
O2 C47 C46 117.5(5)
N9 C47 C46 114.8(5)
C49 C48 C53 118.2(5)
C49 C48 N9 118.1(5)
C53 C48 N9 123.6(5)
C48 C49 C50 121.4(5)
C48 C49 H49 119.3
C50 C49 H49 119.3
C51 C50 C49 119.4(6)
C51 C50 H50 120.3
C49 C50 H50 120.3
C50 C51 C52 119.7(6)
C50 C51 H51 120.1
C52 C51 H51 120.1
C51 C52 C53 121.1(6)
C51 C52 H52 119.4
C53 C52 H52 119.4
C48 C53 C52 120.2(6)
C48 C53 H53 119.9
C52 C53 H53 119.9
N10 C54 C55 123.0(6)
N10 C54 H54 118.5
C55 C54 H54 118.5
C56 C55 C54 118.6(6)
C56 C55 H55 120.7
C54 C55 H55 120.7
C55 C56 C57 119.3(6)
C55 C56 H56 120.3
C57 C56 H56 120.3
C58 C57 C56 119.6(6)
C58 C57 H57 120.2
C56 C57 H57 120.2
N10 C58 C57 120.9(5)
N10 C58 C59 114.7(5)
C57 C58 C59 124.3(5)
N11 C59 C58 117.4(5)
N11 C59 C60 108.0(5)
C58 C59 C60 134.7(5)
C59 C60 C61 103.2(5)
C59 C60 H60 128.4
C61 C60 H60 128.4
N12 C61 C62 119.4(6)
N12 C61 C60 112.5(5)
C62 C61 C60 128.0(5)
F5 C62 F6 107.8(7)
F5 C62 F4 107.6(7)
F6 C62 F4 103.0(6)
F5 C62 C61 114.1(5)
F6 C62 C61 110.5(6)
F4 C62 C61 113.1(5)
C16 N3 C17 118.1(5)
C16 N3 Pd1 123.3(4)
C17 N3 Pd1 118.6(4)
C1 N2 C2 110.7(5)
C1 N2 C15 121.7(5)
C2 N2 C15 127.2(5)
C1 N1 C3 110.0(5)
C1 N1 C4 125.1(5)
C3 N1 C4 124.7(5)
C30 N6 N5 105.3(4)
N6 N5 C28 109.8(4)
N6 N5 Pd1 134.0(4)
C28 N5 Pd1 116.1(3)
C23 N4 C27 117.8(5)
C23 N4 Pd1 129.1(4)
C27 N4 Pd1 113.0(3)
C47 N9 C48 120.0(4)
C47 N9 Pd2 122.1(4)
C48 N9 Pd2 117.9(3)
C32 N8 C34 111.2(5)
C32 N8 C46 121.1(5)
C34 N8 C46 127.6(5)
C32 N7 C33 110.2(5)
C32 N7 C35 126.4(5)
C33 N7 C35 123.4(5)
N11 N12 C61 105.0(5)
N12 N11 C59 111.4(4)
N12 N11 Pd2 132.5(4)
C59 N11 Pd2 116.0(4)
C54 N10 C58 118.5(5)
C54 N10 Pd2 128.4(4)
C58 N10 Pd2 113.1(4)
C1 Pd1 N5 98.2(2)
C1 Pd1 N3 85.2(2)
N5 Pd1 N3 176.38(18)
C1 Pd1 N4 177.1(2)
N5 Pd1 N4 78.97(18)
N3 Pd1 N4 97.64(18)
C32 Pd2 N11 97.2(2)
C32 Pd2 N9 85.3(2)
N11 Pd2 N9 176.47(19)
C32 Pd2 N10 175.51(19)
N11 Pd2 N10 78.72(18)
N9 Pd2 N10 98.75(18)
Cl1 C64 Cl2 111.4
Cl1 C64 H64A 109.4
Cl2 C64 H64A 109.4
Cl1 C64 H64B 109.4
Cl2 C64 H64B 109.4
H64A C64 H64B 108.0

loop_
_geom_bond_atom_site_label_1
_geom_bond_atom_site_label_2
_geom_bond_distance
C1 N1 1.357(7)
C1 N2 1.350(7)
C1 Pd1 1.977(5)
C2 C3 1.337(9)
C2 N2 1.393(7)
C2 H2 0.9500
C3 N1 1.391(7)
C3 H3 0.9500
C4 C5 1.505(8)
C4 N1 1.470(7)
C4 H4A 0.9900
C4 H4B 0.9900
C5 C6 1.369(8)
C5 C10 1.436(8)
C6 C7 1.419(9)
C6 H6 0.9500
C7 C8 1.370(9)
C7 H7 0.9500
C8 C9 1.425(9)
C8 H8 0.9500
C9 C10 1.420(8)
C9 C14 1.414(9)
C10 C11 1.418(8)
C11 C12 1.373(8)
C11 H11 0.9500
C12 C13 1.409(10)
C12 H12 0.9500
C13 C14 1.358(10)
C13 H13 0.9500
C14 H14 0.9500
C15 N2 1.456(7)
C15 C16 1.537(7)
C15 H15A 0.9900
C15 H15B 0.9900
C16 O1 1.233(7)
C16 N3 1.339(7)
C17 C18 1.403(8)
C17 N3 1.426(7)
C17 C22 1.396(9)
C18 C19 1.384(9)
C18 H18 0.9500
C19 C20 1.372(11)
C19 H19 0.9500
C20 C21 1.398(10)
C20 H20 0.9500
C21 C22 1.387(8)
C21 H21 0.9500
C22 H22 0.9500
C23 N4 1.356(7)
C23 C24 1.383(9)
C23 H23 0.9500
C24 C25 1.388(10)
C24 H24 0.9500
C25 C26 1.364(9)
C25 H25 0.9500
C26 C27 1.403(8)
C26 H26 0.9500
C27 N4 1.347(7)
C27 C28 1.458(7)
C28 N5 1.352(7)
C28 C29 1.385(8)
C29 C30 1.389(8)
C29 H29 0.9500
C30 N6 1.347(8)
C30 C31 1.482(8)
C31 F2 1.278(8)
C31 F1 1.286(9)
C31 F3 1.298(9)
C32 N8 1.353(7)
C32 N7 1.355(7)
C32 Pd2 1.958(6)
C33 C34 1.344(9)
C33 N7 1.388(8)
C33 H33 0.9500
C34 N8 1.373(7)
C34 H34 0.9500
C35 N7 1.488(7)
C35 C41 1.511(8)
C35 H35A 0.9900
C35 H35B 0.9900
C36 C41 1.376(9)
C36 C37 1.406(10)
C36 H36 0.9500
C37 C38 1.364(10)
C37 H37 0.9500
C38 C39 1.414(10)
C38 H38 0.9500
C39 C40 1.434(8)
C39 C43 1.404(9)
C40 C42 1.404(8)
C40 C41 1.441(9)
C42 C45 1.380(9)
C42 H42 0.9500
C43 C44 1.357(10)
C43 H43 0.9500
C44 C45 1.410(10)
C44 H44 0.9500
C45 H45 0.9500
C46 N8 1.463(7)
C46 C47 1.529(8)
C46 H46A 0.9900
C46 H46B 0.9900
C47 O2 1.247(6)
C47 N9 1.345(7)
C48 C49 1.392(8)
C48 C53 1.395(8)
C48 N9 1.431(7)
C49 C50 1.395(9)
C49 H49 0.9500
C50 C51 1.387(8)
C50 H50 0.9500
C51 C52 1.371(9)
C51 H51 0.9500
C52 C53 1.391(9)
C52 H52 0.9500
C53 H53 0.9500
C54 N10 1.338(7)
C54 C55 1.388(9)
C54 H54 0.9500
C55 C56 1.386(9)
C55 H55 0.9500
C56 C57 1.379(9)
C56 H56 0.9500
C57 C58 1.397(8)
C57 H57 0.9500
C58 N10 1.369(7)
C58 C59 1.428(8)
C59 N11 1.362(7)
C59 C60 1.397(8)
C60 C61 1.400(9)
C60 H60 0.9500
C61 N12 1.348(7)
C61 C62 1.490(8)
C62 F5 1.283(9)
C62 F6 1.333(8)
C62 F4 1.323(8)
N3 Pd1 2.058(5)
N6 N5 1.355(6)
N5 Pd1 2.009(4)
N4 Pd1 2.132(4)
N9 Pd2 2.062(4)
N12 N11 1.346(6)
N11 Pd2 2.009(4)
N10 Pd2 2.130(5)
C64 Cl1 1.7040
C64 Cl2 1.7426
C64 H64A 0.9900
C64 H64B 0.9900
